data_1535174
loop_
_publ_author_name
'Meerschaut, A.'
'Rabu, P.'
'Monceau, P.'
'Rouxel, J.'
'Smontara, A.'

_publ_section_title
;
 Structural investigation of (La S)1.14 Nb S2 and resistivity measurements
;
_journal_name_full 'Materials Research Bulletin'
_journal_page_first 855
_journal_page_last 861
_journal_volume 25
_journal_year 1990
_chemical_formula_sum 'La1.14 Nb S3.14'
_chemical_name_systematic '(La S)1.14 (Nb S2)'
_space_group_crystal_system orthorhombic
_space_group_IT_number 37
_space_group_name_Hall 'B -2b -2b'
_space_group_name_H-M_alt 'B b 2 b'
_cell_angle_alpha 90
_cell_angle_beta 90
_cell_angle_gamma 90
_cell_formula_units_Z 28
_cell_length_a 23.216
_cell_length_b 5.806
_cell_length_c 23.031
_cell_volume 3104.397
_citation_journal_id_ASTM MRBUAC
_cod_data_source_file Meerschaut_MRBUAC_1990_1777.cif
_cod_data_source_block La1.14Nb1S3.14
_cod_depositor_comments
;
 Updating space group information.

 Antanas Vaitkus,
 2018-06-11
;
_cod_original_formula_sum 'La1.14 Nb1 S3.14'
_cod_database_code 1535174

loop_
_space_group_symop_id
_space_group_symop_operation_xyz
1 x,y,z
2 -x,y,-z
3 x,y+1/2,-z
4 -x,y+1/2,z
5 x+1/2,y,z+1/2
6 -x+1/2,y,-z+1/2
7 x+1/2,y+1/2,-z+1/2
8 -x+1/2,y+1/2,z+1/2

loop_
_atom_site_label
_atom_site_type_symbol
_atom_site_fract_x
_atom_site_fract_y
_atom_site_fract_z
_atom_site_occupancy
_atom_site_U_iso_or_equiv
Nb2 Nb+2 0.1102 0.5002 0.2503 1 0.0
La4 La+3 0.4378 0.4157 0.4233 1 0.0
S10 S-2 0.1778 0.668 0.1849 1 0.0
Nb3 Nb+2 0.1852 0.0029 0.2502 1 0.0
S9 S-2 0.1721 -0.33 0.3216 1 0.0
S2 S-2 0.1809 -0.087 0.4485 1 0.0
S7 S-2 0.1053 0.17 0.3231 1 0.0
S1 S-2 0.0552 0.42 0.452 1 0.0
La1 La+3 0.061 -0.066 0.4247 1 0.0
Nb1 Nb+2 0.0379 -0.0008 0.251 1 0.0
S3 S-2 0.3063 0.431 0.451 1 0.0
S11 S-2 0.2451 0.167 0.3181 1 0.0
Nb4 Nb+2 0.25 0.5 0.25 1 0.0
S5 S-2 0.0291 0.668 0.3145 1 0.0
S4 S-2 0.4352 -0.075 0.4489 1 0.0
S6 S-2 0.0457 -0.327 0.182 1 0.0
La3 La+3 0.3112 -0.0614 0.424 1 0.0
S8 S-2 0.115 0.175 0.187 1 0.0
La2 La+3 0.18 0.41 0.4255 1 0.0
